data_7040534
loop_
_publ_author_name
'Rosar, V.'
'Dedeic, D.'
'Nobile, T.'
'Fini, F.'
'Balducci, G.'
'Alessio, E.'
'Carfagna, C.'
'Milani, B.'

_publ_section_title
;
 Palladium complexes with simple iminopyridines as catalysts for
 polyketone synthesis.
;
_journal_issue 37
_journal_name_full 'Dalton transactions (Cambridge, England : 2003)'
_journal_page_first 14609
_journal_page_last 14619
_journal_paper_doi 10.1039/c6dt02992b
_journal_volume 45
_journal_year 2016
_chemical_formula_moiety 'C14 H15 Cl N2 Pd'
_chemical_formula_sum 'C14 H15 Cl N2 Pd'
_chemical_formula_weight 353.13
_space_group_crystal_system monoclinic
_space_group_IT_number 14
_space_group_name_Hall '-P 2yn'
_space_group_name_H-M_alt 'P 1 21/n 1'
_symmetry_space_group_name_Hall '-P 2yn'
_symmetry_space_group_name_H-M 'P 1 21/n 1'
_atom_sites_solution_hydrogens geom
_audit_creation_method SHELXL-2014/7
_audit_update_record
;
2016-07-28 deposited with the CCDC.
2016-08-31 downloaded from the CCDC.
;
_cell_angle_alpha 90
_cell_angle_beta 100.638(13)
_cell_angle_gamma 90
_cell_formula_units_Z 8
_cell_length_a 9.7430(18)
_cell_length_b 18.4540(10)
_cell_length_c 15.5010(15)
_cell_measurement_reflns_used 41936
_cell_measurement_temperature 100(2)
_cell_measurement_theta_max 29.981
_cell_measurement_theta_min 1.707
_cell_volume 2739.1(6)
_computing_cell_refinement 'XDS (Kabsch, 2010)'
_computing_data_collection 'Elettra XRD1 Data Collection SW'
_computing_data_reduction 'XDS - CCP4'
_computing_molecular_graphics 'Ortep3 for Windows'
_computing_publication_material 'private software'
_computing_structure_refinement 'SHELXL-2014/7 (Sheldrick, 2014)'
_computing_structure_solution 'Sir2014 (Burla, 2015), SHELXT (Sheldrick, 2015)'
_diffrn_ambient_temperature 100(2)
_diffrn_measured_fraction_theta_full 0.990
_diffrn_measured_fraction_theta_max 0.994
_diffrn_measurement_device_type
;
Huber 4-circles Kappa Goniometer, Pilatus 2M detector
;
_diffrn_measurement_method 'Rotating crystal'
_diffrn_radiation_monochromator graphite
_diffrn_radiation_type synchrotron
_diffrn_radiation_wavelength 0.700
_diffrn_reflns_av_R_equivalents 0.0203
_diffrn_reflns_av_unetI/netI 0.0086
_diffrn_reflns_Laue_measured_fraction_full 0.990
_diffrn_reflns_Laue_measured_fraction_max 0.994
_diffrn_reflns_limit_h_max 13
_diffrn_reflns_limit_h_min -13
_diffrn_reflns_limit_k_max 26
_diffrn_reflns_limit_k_min -26
_diffrn_reflns_limit_l_max 22
_diffrn_reflns_limit_l_min -22
_diffrn_reflns_number 99089
_diffrn_reflns_point_group_measured_fraction_full 0.990
_diffrn_reflns_point_group_measured_fraction_max 0.994
_diffrn_reflns_theta_full 24.835
_diffrn_reflns_theta_max 29.981
_diffrn_reflns_theta_min 1.707
_diffrn_source 'Elettra Synchrotron - XRD1 BL'
_exptl_absorpt_coefficient_mu 1.451
_exptl_absorpt_correction_T_max 1.093
_exptl_absorpt_correction_T_min 0.781
_exptl_absorpt_correction_type refdelf
_exptl_absorpt_process_details
;
        Parkin S,Moezzi B & Hope H, (1995) J. Appl. Cryst. 28, 53-56
        Cubic fit to sin(theta)/lambda - 24 parameters
;
_exptl_crystal_density_diffrn 1.713
_exptl_crystal_description rod
_exptl_crystal_F_000 1408
_exptl_crystal_recrystallization_method 'Re-crystallisation from solvent: n-hexane/CH2Cl2'
_exptl_crystal_size_max 0.150
_exptl_crystal_size_mid 0.150
_exptl_crystal_size_min 0.150
_refine_diff_density_max 0.751
_refine_diff_density_min -0.730
_refine_diff_density_rms 0.105
_refine_ls_extinction_coef 0.0416(6)
_refine_ls_extinction_expression Fc^*^=kFc[1+0.001xFc^2^\l^3^/sin(2\q)]^-1/4^
_refine_ls_extinction_method 'SHELXL-2014/7 (Sheldrick 2014'
_refine_ls_goodness_of_fit_ref 1.190
_refine_ls_hydrogen_treatment constr
_refine_ls_matrix_type full
_refine_ls_number_parameters 326
_refine_ls_number_reflns 8290
_refine_ls_number_restraints 0
_refine_ls_restrained_S_all 1.190
_refine_ls_R_factor_all 0.0257
_refine_ls_R_factor_gt 0.0257
_refine_ls_shift/su_max 0.004
_refine_ls_shift/su_mean 0.000
_refine_ls_structure_factor_coef Fsqd
_refine_ls_weighting_details 'w=1/[\s^2^(Fo^2^)+(0.0323P)^2^+3.6953P] where P=(Fo^2^+2Fc^2^)/3'
_refine_ls_weighting_scheme calc
_refine_ls_wR_factor_gt 0.0703
_refine_ls_wR_factor_ref 0.0703
_reflns_Friedel_coverage 0.000
_reflns_number_gt 8289
_reflns_number_total 8290
_reflns_threshold_expression 'I > 2\s(I)'
_cod_data_source_file c6dt02992b2.cif
_cod_data_source_block dd15-05
_cod_depositor_comments 'Adding full bibliography for 7040532--7040535.cif.'
_cod_database_code 7040534
_shelx_shelxl_version_number 2014/7
_shelx_space_group_comment
;
The symmetry employed for this shelxl refinement is uniquely defined
by the following loop, which should always be used as a source of
symmetry information in preference to the above space-group names.
They are only intended as comments.
;
_shelx_estimated_absorpt_t_min 0.812
_shelx_estimated_absorpt_t_max 0.812

loop_
_space_group_symop_operation_xyz
'x, y, z'
'-x+1/2, y+1/2, -z+1/2'
'-x, -y, -z'
'x-1/2, -y-1/2, z-1/2'

loop_
_atom_site_label
_atom_site_type_symbol
_atom_site_fract_x
_atom_site_fract_y
_atom_site_fract_z
_atom_site_U_iso_or_equiv
_atom_site_adp_type
_atom_site_occupancy
_atom_site_site_symmetry_order
_atom_site_calc_flag
_atom_site_refinement_flags_posn
_atom_site_refinement_flags_adp
Pd1 Pd 0.69660(2) 0.23079(2) 0.85724(2) 0.01153(5) Uani 1 1 d . .
Cl11 Cl 0.49791(5) 0.28535(3) 0.78361(3) 0.02015(9) Uani 1 1 d . .
N11 N 0.63302(16) 0.22560(8) 0.98102(10) 0.0127(3) Uani 1 1 d . .
N12 N 0.86305(15) 0.17983(8) 0.93168(10) 0.0127(3) Uani 1 1 d . .
C11 C 0.7730(2) 0.22480(12) 0.74480(13) 0.0207(4) Uani 1 1 d . .
H11A H 0.7068 0.2472 0.6970 0.031 Uiso 1 1 calc R U
H11B H 0.8626 0.2504 0.7523 0.031 Uiso 1 1 calc R U
H11C H 0.7867 0.1739 0.7306 0.031 Uiso 1 1 calc R U
C12 C 0.51672(18) 0.25177(10) 1.00321(12) 0.0154(3) Uani 1 1 d . .
H12 H 0.4528 0.2779 0.9608 0.018 Uiso 1 1 calc R U
C13 C 0.48623(19) 0.24191(11) 1.08678(12) 0.0175(3) Uani 1 1 d . .
H13 H 0.4027 0.2610 1.1011 0.021 Uiso 1 1 calc R U
C14 C 0.5791(2) 0.20396(11) 1.14846(12) 0.0181(3) Uani 1 1 d . .
H14 H 0.5602 0.1965 1.2058 0.022 Uiso 1 1 calc R U
C15 C 0.70103(19) 0.17674(11) 1.12578(12) 0.0162(3) Uani 1 1 d . .
H15 H 0.7664 0.1505 1.1672 0.019 Uiso 1 1 calc R U
C16 C 0.72508(18) 0.18873(9) 1.04159(11) 0.0128(3) Uani 1 1 d . .
C17 C 0.85255(18) 0.16386(10) 1.01168(11) 0.0139(3) Uani 1 1 d . .
C18 C 0.9600(2) 0.12258(13) 1.07366(13) 0.0229(4) Uani 1 1 d . .
H18A H 0.9293 0.1171 1.1301 0.034 Uiso 1 1 calc R U
H18B H 0.9723 0.0746 1.0491 0.034 Uiso 1 1 calc R U
H18C H 1.0488 0.1489 1.0825 0.034 Uiso 1 1 calc R U
C19 C 0.98488(18) 0.15871(10) 0.89834(11) 0.0139(3) Uani 1 1 d . .
C110 C 0.9984(2) 0.08792(11) 0.87024(13) 0.0180(3) Uani 1 1 d . .
H110 H 0.9292 0.0527 0.8754 0.022 Uiso 1 1 calc R U
C111 C 1.1149(2) 0.06940(12) 0.83442(14) 0.0223(4) Uani 1 1 d . .
H111 H 1.1254 0.0212 0.8150 0.027 Uiso 1 1 calc R U
C112 C 1.2156(2) 0.12119(14) 0.82700(13) 0.0243(4) Uani 1 1 d . .
H112 H 1.2947 0.1083 0.8026 0.029 Uiso 1 1 calc R U
C113 C 1.2007(2) 0.19143(14) 0.85509(14) 0.0242(4) Uani 1 1 d . .
H113 H 1.2701 0.2265 0.8501 0.029 Uiso 1 1 calc R U
C114 C 1.0848(2) 0.21107(12) 0.89059(14) 0.0205(4) Uani 1 1 d . .
H114 H 1.0741 0.2594 0.9092 0.025 Uiso 1 1 calc R U
Pd2 Pd 1.07502(2) 0.41863(2) 0.89932(2) 0.01626(5) Uani 1 1 d . .
Cl21 Cl 1.27520(6) 0.38931(3) 0.99670(4) 0.02835(11) Uani 1 1 d . .
N21 N 0.9348(2) 0.39680(9) 0.98570(11) 0.0202(3) Uani 1 1 d . .
N22 N 0.88685(17) 0.44760(9) 0.82451(11) 0.0162(3) Uani 1 1 d . .
C21 C 1.1973(2) 0.44195(11) 0.80942(13) 0.0200(3) Uani 1 1 d . .
H21A H 1.2950 0.4311 0.8345 0.030 Uiso 1 1 calc R U
H21B H 1.1676 0.4125 0.7567 0.030 Uiso 1 1 calc R U
H21C H 1.1881 0.4934 0.7939 0.030 Uiso 1 1 calc R U
C22 C 0.9624(3) 0.36557(12) 1.06470(14) 0.0255(4) Uani 1 1 d . .
H22 H 1.0550 0.3498 1.0869 0.031 Uiso 1 1 calc R U
C23 C 0.8603(3) 0.35524(12) 1.11593(14) 0.0279(5) Uani 1 1 d . .
H23 H 0.8822 0.3316 1.1712 0.034 Uiso 1 1 calc R U
C24 C 0.7272(3) 0.38004(12) 1.08474(14) 0.0275(4) Uani 1 1 d . .
H24 H 0.6568 0.3753 1.1194 0.033 Uiso 1 1 calc R U
C25 C 0.6963(2) 0.41218(12) 1.00213(14) 0.0234(4) Uani 1 1 d . .
H25 H 0.6048 0.4293 0.9794 0.028 Uiso 1 1 calc R U
C26 C 0.8024(2) 0.41864(10) 0.95386(13) 0.0187(3) Uani 1 1 d . .
C27 C 0.7802(2) 0.44741(10) 0.86286(13) 0.0177(3) Uani 1 1 d . .
C28 C 0.6372(2) 0.47269(13) 0.82250(14) 0.0236(4) Uani 1 1 d . .
H28A H 0.5747 0.4670 0.8649 0.035 Uiso 1 1 calc R U
H28B H 0.6409 0.5239 0.8061 0.035 Uiso 1 1 calc R U
H28C H 0.6021 0.4438 0.7700 0.035 Uiso 1 1 calc R U
C29 C 0.87087(18) 0.46774(10) 0.73354(12) 0.0152(3) Uani 1 1 d . .
C210 C 0.8184(2) 0.41738(11) 0.66930(14) 0.0198(3) Uani 1 1 d . .
H210 H 0.7865 0.3716 0.6854 0.024 Uiso 1 1 calc R U
C211 C 0.8130(2) 0.43442(12) 0.58128(13) 0.0214(4) Uani 1 1 d . .
H211 H 0.7779 0.3999 0.5372 0.026 Uiso 1 1 calc R U
C212 C 0.8586(2) 0.50163(12) 0.55748(13) 0.0207(4) Uani 1 1 d . .
H212 H 0.8548 0.5131 0.4974 0.025 Uiso 1 1 calc R U
C213 C 0.9097(2) 0.55183(11) 0.62225(14) 0.0213(4) Uani 1 1 d . .
H213 H 0.9405 0.5979 0.6062 0.026 Uiso 1 1 calc R U
C214 C 0.9161(2) 0.53515(10) 0.71039(13) 0.0195(3) Uani 1 1 d . .
H214 H 0.9511 0.5696 0.7545 0.023 Uiso 1 1 calc R U

loop_
_atom_site_aniso_label
_atom_site_aniso_U_11
_atom_site_aniso_U_22
_atom_site_aniso_U_33
_atom_site_aniso_U_23
_atom_site_aniso_U_13
_atom_site_aniso_U_12
Pd1 0.01064(7) 0.01332(7) 0.01169(7) 0.00067(4) 0.00483(4) -0.00081(4)
Cl11 0.01442(18) 0.0277(2) 0.01850(19) 0.00593(16) 0.00346(15) 0.00262(16)
N11 0.0118(6) 0.0151(6) 0.0120(6) -0.0016(5) 0.0045(5) 0.0003(5)
N12 0.0106(6) 0.0146(6) 0.0142(6) -0.0018(5) 0.0056(5) -0.0007(5)
C11 0.0204(9) 0.0276(10) 0.0172(8) 0.0032(7) 0.0118(7) 0.0009(7)
C12 0.0128(7) 0.0181(8) 0.0160(7) -0.0016(6) 0.0046(6) 0.0027(6)
C13 0.0138(7) 0.0232(9) 0.0179(8) -0.0016(7) 0.0091(6) 0.0012(6)
C14 0.0162(8) 0.0253(9) 0.0149(7) -0.0003(6) 0.0080(6) 0.0002(7)
C15 0.0144(7) 0.0222(8) 0.0128(7) 0.0011(6) 0.0046(6) 0.0012(6)
C16 0.0115(7) 0.0151(7) 0.0127(7) -0.0016(6) 0.0046(5) 0.0004(5)
C17 0.0117(7) 0.0166(7) 0.0142(7) -0.0023(6) 0.0042(5) 0.0011(6)
C18 0.0179(8) 0.0357(11) 0.0157(8) 0.0015(7) 0.0044(6) 0.0115(8)
C19 0.0104(7) 0.0180(8) 0.0146(7) -0.0015(6) 0.0053(5) 0.0005(6)
C110 0.0151(8) 0.0198(8) 0.0208(8) -0.0038(6) 0.0077(6) 0.0003(6)
C111 0.0185(8) 0.0299(10) 0.0206(9) -0.0050(7) 0.0092(7) 0.0055(7)
C112 0.0127(8) 0.0444(12) 0.0177(8) 0.0000(8) 0.0081(6) 0.0037(8)
C113 0.0133(8) 0.0381(12) 0.0226(9) 0.0026(8) 0.0072(7) -0.0069(7)
C114 0.0170(8) 0.0220(9) 0.0239(9) -0.0017(7) 0.0071(7) -0.0046(7)
Pd2 0.01743(8) 0.01296(8) 0.01738(8) -0.00064(4) 0.00059(5) 0.00357(4)
Cl21 0.0263(2) 0.0267(2) 0.0285(2) -0.00103(19) -0.00422(19) 0.01081(19)
N21 0.0269(8) 0.0150(7) 0.0182(7) 0.0007(6) 0.0027(6) 0.0010(6)
N22 0.0170(7) 0.0138(7) 0.0175(7) 0.0012(5) 0.0026(5) 0.0001(5)
C21 0.0192(8) 0.0200(8) 0.0220(8) -0.0039(7) 0.0069(7) 0.0040(7)
C22 0.0369(11) 0.0185(9) 0.0197(9) 0.0020(7) 0.0014(8) 0.0001(8)
C23 0.0476(13) 0.0193(9) 0.0169(9) 0.0011(7) 0.0058(8) -0.0087(9)
C24 0.0407(12) 0.0232(9) 0.0207(9) -0.0023(7) 0.0113(8) -0.0135(9)
C25 0.0292(10) 0.0212(9) 0.0216(9) -0.0011(7) 0.0090(8) -0.0068(7)
C26 0.0235(9) 0.0141(8) 0.0184(8) 0.0013(6) 0.0038(7) -0.0023(6)
C27 0.0195(8) 0.0158(8) 0.0178(8) 0.0015(6) 0.0037(6) -0.0004(6)
C28 0.0182(8) 0.0294(10) 0.0234(9) 0.0047(8) 0.0046(7) 0.0024(7)
C29 0.0129(7) 0.0159(7) 0.0168(7) 0.0023(6) 0.0024(6) 0.0018(6)
C210 0.0192(8) 0.0184(8) 0.0212(9) -0.0001(7) 0.0020(7) -0.0029(6)
C211 0.0176(8) 0.0265(9) 0.0198(9) -0.0028(7) 0.0024(7) -0.0007(7)
C212 0.0140(8) 0.0295(10) 0.0198(8) 0.0043(7) 0.0060(6) 0.0052(7)
C213 0.0187(8) 0.0203(9) 0.0256(9) 0.0076(7) 0.0055(7) 0.0014(7)
C214 0.0212(8) 0.0151(8) 0.0215(8) 0.0011(6) 0.0023(7) -0.0008(6)

loop_
_atom_type_symbol
_atom_type_description
_atom_type_scat_dispersion_real
_atom_type_scat_dispersion_imag
_atom_type_scat_source
C C 0.0030 0.0016 'International Tables Vol C Tables 4.2.6.8 and 6.1.1.4'
H H 0.0000 0.0000 'International Tables Vol C Tables 4.2.6.8 and 6.1.1.4'
N N 0.0059 0.0032 'International Tables Vol C Tables 4.2.6.8 and 6.1.1.4'
Cl Cl 0.1456 0.1550 'International Tables Vol C Tables 4.2.6.8 and 6.1.1.4'
Pd Pd -1.0140 0.9845 'International Tables Vol C Tables 4.2.6.8 and 6.1.1.4'

loop_
_geom_angle_atom_site_label_1
_geom_angle_atom_site_label_2
_geom_angle_atom_site_label_3
_geom_angle
C11 Pd1 N12 94.68(7)
C11 Pd1 N11 172.66(7)
N12 Pd1 N11 78.59(6)
C11 Pd1 Cl11 90.36(6)
N12 Pd1 Cl11 174.64(4)
N11 Pd1 Cl11 96.28(4)
C12 N11 C16 119.21(15)
C12 N11 Pd1 128.29(13)
C16 N11 Pd1 112.47(11)
C17 N12 C19 119.99(15)
C17 N12 Pd1 116.81(12)
C19 N12 Pd1 123.14(12)
Pd1 C11 H11A 109.5
Pd1 C11 H11B 109.5
H11A C11 H11B 109.5
Pd1 C11 H11C 109.5
H11A C11 H11C 109.5
H11B C11 H11C 109.5
N11 C12 C13 121.97(17)
N11 C12 H12 119.0
C13 C12 H12 119.0
C14 C13 C12 119.03(16)
C14 C13 H13 120.5
C12 C13 H13 120.5
C13 C14 C15 119.26(17)
C13 C14 H14 120.4
C15 C14 H14 120.4
C16 C15 C14 118.72(17)
C16 C15 H15 120.6
C14 C15 H15 120.6
N11 C16 C15 121.81(16)
N11 C16 C17 115.20(15)
C15 C16 C17 122.98(16)
N12 C17 C16 116.68(16)
N12 C17 C18 124.18(16)
C16 C17 C18 119.14(15)
C17 C18 H18A 109.5
C17 C18 H18B 109.5
H18A C18 H18B 109.5
C17 C18 H18C 109.5
H18A C18 H18C 109.5
H18B C18 H18C 109.5
C110 C19 C114 121.10(17)
C110 C19 N12 120.04(16)
C114 C19 N12 118.77(17)
C19 C110 C111 119.05(18)
C19 C110 H110 120.5
C111 C110 H110 120.5
C112 C111 C110 120.2(2)
C112 C111 H111 119.9
C110 C111 H111 119.9
C113 C112 C111 120.13(18)
C113 C112 H112 119.9
C111 C112 H112 119.9
C112 C113 C114 120.53(19)
C112 C113 H113 119.7
C114 C113 H113 119.7
C113 C114 C19 119.0(2)
C113 C114 H114 120.5
C19 C114 H114 120.5
C21 Pd2 N22 97.63(7)
C21 Pd2 N21 175.72(8)
N22 Pd2 N21 78.09(7)
C21 Pd2 Cl21 88.07(6)
N22 Pd2 Cl21 173.58(5)
N21 Pd2 Cl21 96.20(5)
C22 N21 C26 118.69(19)
C22 N21 Pd2 128.07(16)
C26 N21 Pd2 113.24(13)
C27 N22 C29 120.14(16)
C27 N22 Pd2 116.82(13)
C29 N22 Pd2 123.04(12)
Pd2 C21 H21A 109.5
Pd2 C21 H21B 109.5
H21A C21 H21B 109.5
Pd2 C21 H21C 109.5
H21A C21 H21C 109.5
H21B C21 H21C 109.5
N21 C22 C23 122.4(2)
N21 C22 H22 118.8
C23 C22 H22 118.8
C24 C23 C22 118.6(2)
C24 C23 H23 120.7
C22 C23 H23 120.7
C23 C24 C25 119.7(2)
C23 C24 H24 120.2
C25 C24 H24 120.2
C26 C25 C24 118.4(2)
C26 C25 H25 120.8
C24 C25 H25 120.8
N21 C26 C25 122.13(19)
N21 C26 C27 114.50(18)
C25 C26 C27 123.35(19)
N22 C27 C26 116.76(18)
N22 C27 C28 125.13(18)
C26 C27 C28 118.10(17)
C27 C28 H28A 109.5
C27 C28 H28B 109.5
H28A C28 H28B 109.5
C27 C28 H28C 109.5
H28A C28 H28C 109.5
H28B C28 H28C 109.5
C214 C29 C210 120.43(18)
C214 C29 N22 120.17(17)
C210 C29 N22 119.26(17)
C29 C210 C211 119.62(18)
C29 C210 H210 120.2
C211 C210 H210 120.2
C212 C211 C210 120.36(19)
C212 C211 H211 119.8
C210 C211 H211 119.8
C213 C212 C211 119.52(18)
C213 C212 H212 120.2
C211 C212 H212 120.2
C212 C213 C214 120.51(19)
C212 C213 H213 119.7
C214 C213 H213 119.7
C29 C214 C213 119.55(19)
C29 C214 H214 120.2
C213 C214 H214 120.2

loop_
_geom_bond_atom_site_label_1
_geom_bond_atom_site_label_2
_geom_bond_distance
Pd1 C11 2.0207(19)
Pd1 N12 2.0385(16)
Pd1 N11 2.1245(15)
Pd1 Cl11 2.2909(6)
N11 C12 1.334(2)
N11 C16 1.356(2)
N12 C17 1.297(2)
N12 C19 1.433(2)
C11 H11A 0.9800
C11 H11B 0.9800
C11 H11C 0.9800
C12 C13 1.393(2)
C12 H12 0.9500
C13 C14 1.380(3)
C13 H13 0.9500
C14 C15 1.393(2)
C14 H14 0.9500
C15 C16 1.386(2)
C15 H15 0.9500
C16 C17 1.477(2)
C17 C18 1.492(3)
C18 H18A 0.9800
C18 H18B 0.9800
C18 H18C 0.9800
C19 C110 1.391(3)
C19 C114 1.393(3)
C110 C111 1.395(3)
C110 H110 0.9500
C111 C112 1.389(3)
C111 H111 0.9500
C112 C113 1.384(4)
C112 H112 0.9500
C113 C114 1.392(3)
C113 H113 0.9500
C114 H114 0.9500
Pd2 C21 2.040(2)
Pd2 N22 2.0510(17)
Pd2 N21 2.1206(19)
Pd2 Cl21 2.2996(7)
N21 C22 1.335(3)
N21 C26 1.354(3)
N22 C27 1.289(2)
N22 C29 1.439(2)
C21 H21A 0.9800
C21 H21B 0.9800
C21 H21C 0.9800
C22 C23 1.396(3)
C22 H22 0.9500
C23 C24 1.376(4)
C23 H23 0.9500
C24 C25 1.393(3)
C24 H24 0.9500
C25 C26 1.389(3)
C25 H25 0.9500
C26 C27 1.485(3)
C27 C28 1.493(3)
C28 H28A 0.9800
C28 H28B 0.9800
C28 H28C 0.9800
C29 C214 1.389(3)
C29 C210 1.389(3)
C210 C211 1.392(3)
C210 H210 0.9500
C211 C212 1.390(3)
C211 H211 0.9500
C212 C213 1.389(3)
C212 H212 0.9500
C213 C214 1.391(3)
C213 H213 0.9500
C214 H214 0.9500

loop_
_geom_torsion_atom_site_label_1
_geom_torsion_atom_site_label_2
_geom_torsion_atom_site_label_3
_geom_torsion_atom_site_label_4
_geom_torsion
C16 N11 C12 C13 -0.5(3)
Pd1 N11 C12 C13 177.57(14)
N11 C12 C13 C14 0.0(3)
C12 C13 C14 C15 0.2(3)
C13 C14 C15 C16 0.0(3)
C12 N11 C16 C15 0.7(3)
Pd1 N11 C16 C15 -177.62(14)
C12 N11 C16 C17 -178.21(16)
Pd1 N11 C16 C17 3.45(19)
C14 C15 C16 N11 -0.5(3)
C14 C15 C16 C17 178.36(17)
C19 N12 C17 C16 178.87(15)
Pd1 N12 C17 C16 -3.9(2)
C19 N12 C17 C18 -1.2(3)
Pd1 N12 C17 C18 176.02(15)
N11 C16 C17 N12 0.1(2)
C15 C16 C17 N12 -178.78(17)
N11 C16 C17 C18 -179.82(17)
C15 C16 C17 C18 1.3(3)
C17 N12 C19 C110 79.6(2)
Pd1 N12 C19 C110 -97.43(19)
C17 N12 C19 C114 -103.7(2)
Pd1 N12 C19 C114 79.3(2)
C114 C19 C110 C111 0.5(3)
N12 C19 C110 C111 177.18(18)
C19 C110 C111 C112 -0.1(3)
C110 C111 C112 C113 0.0(3)
C111 C112 C113 C114 -0.3(3)
C112 C113 C114 C19 0.7(3)
C110 C19 C114 C113 -0.9(3)
N12 C19 C114 C113 -177.55(18)
C26 N21 C22 C23 -0.6(3)
Pd2 N21 C22 C23 178.99(16)
N21 C22 C23 C24 -1.8(3)
C22 C23 C24 C25 2.3(3)
C23 C24 C25 C26 -0.5(3)
C22 N21 C26 C25 2.6(3)
Pd2 N21 C26 C25 -177.06(15)
C22 N21 C26 C27 -175.45(18)
Pd2 N21 C26 C27 4.9(2)
C24 C25 C26 N21 -2.1(3)
C24 C25 C26 C27 175.82(19)
C29 N22 C27 C26 173.78(16)
Pd2 N22 C27 C26 -6.4(2)
C29 N22 C27 C28 -5.3(3)
Pd2 N22 C27 C28 174.47(16)
N21 C26 C27 N22 0.8(3)
C25 C26 C27 N22 -177.22(19)
N21 C26 C27 C28 179.96(18)
C25 C26 C27 C28 1.9(3)
C27 N22 C29 C214 104.8(2)
Pd2 N22 C29 C214 -75.0(2)
C27 N22 C29 C210 -79.5(2)
Pd2 N22 C29 C210 100.77(18)
C214 C29 C210 C211 0.8(3)
N22 C29 C210 C211 -174.94(18)
C29 C210 C211 C212 -0.5(3)
C210 C211 C212 C213 0.0(3)
C211 C212 C213 C214 0.3(3)
C210 C29 C214 C213 -0.6(3)
N22 C29 C214 C213 175.18(17)
C212 C213 C214 C29 0.0(3)
